data_7001638
loop_
_publ_author_name
'Liu, Jian-Qiang'
'Zhang, Ya-Nan'
'Wang, Yao-Yu'
'Jin, Jun-Cheng'
'Lermontova, Elmira Kh.'
'Shi, Qi-Zhen'

_publ_section_title
;
 Interplay of coordinative and supramolecular interactions in formation
 of a series of metal--organic complexes bearing diverse
 dimensionalities
;
_journal_issue 27
_journal_name_full 'Dalton Transactions'
_journal_page_first 5365
_journal_page_last 5378
_journal_paper_doi 10.1039/b822083b
_journal_year 2009
_chemical_formula_moiety 'C26 H24 Co2 N8 O12 S2, 2(H2 O)'
_chemical_formula_sum 'C26 H28 Co2 N8 O14 S2'
_chemical_formula_weight 858.54
_chemical_name_systematic
;
?
;
_space_group_IT_number 14
_symmetry_cell_setting monoclinic
_symmetry_space_group_name_Hall '-P 2ybc'
_symmetry_space_group_name_H-M 'P 1 21/c 1'
_atom_sites_solution_hydrogens geom
_atom_sites_solution_primary direct
_atom_sites_solution_secondary difmap
_audit_creation_method SHELXL-97
_cell_angle_alpha 90.00
_cell_angle_beta 99.088(2)
_cell_angle_gamma 90.00
_cell_formula_units_Z 2
_cell_length_a 10.316(2)
_cell_length_b 9.0660(18)
_cell_length_c 16.860(3)
_cell_measurement_reflns_used 3141
_cell_measurement_temperature 298(2)
_cell_measurement_theta_max 25.816
_cell_measurement_theta_min 2.447
_cell_volume 1557.0(5)
_computing_cell_refinement APEX2
_computing_data_collection 'APEX2 (Bruker, 2004)'
_computing_data_reduction APEX2
_computing_molecular_graphics APEX2
_computing_publication_material APEX2
_computing_structure_refinement 'SHELXL-97 (Sheldrick, 1997)'
_computing_structure_solution 'SHELXS-97 (Sheldrick, 1990)'
_diffrn_ambient_temperature 298(2)
_diffrn_measured_fraction_theta_full 0.999
_diffrn_measured_fraction_theta_max 0.999
_diffrn_measurement_device_type 'Bruker APEX SMART II'
_diffrn_measurement_method \w
_diffrn_radiation_monochromator graphite
_diffrn_radiation_source 'fine-focus sealed tube'
_diffrn_radiation_type MoK\a
_diffrn_radiation_wavelength 0.71073
_diffrn_reflns_av_R_equivalents 0.0417
_diffrn_reflns_av_sigmaI/netI 0.0382
_diffrn_reflns_limit_h_max 12
_diffrn_reflns_limit_h_min -12
_diffrn_reflns_limit_k_max 10
_diffrn_reflns_limit_k_min -10
_diffrn_reflns_limit_l_max 20
_diffrn_reflns_limit_l_min -20
_diffrn_reflns_number 11278
_diffrn_reflns_theta_full 25.50
_diffrn_reflns_theta_max 25.50
_diffrn_reflns_theta_min 2.45
_diffrn_standards_interval_time 0
_diffrn_standards_number 0
_exptl_absorpt_coefficient_mu 1.286
_exptl_absorpt_correction_T_max 0.7848
_exptl_absorpt_correction_T_min 0.6770
_exptl_absorpt_correction_type multi-scan
_exptl_absorpt_process_details SADABS
_exptl_crystal_colour pink
_exptl_crystal_density_diffrn 1.831
_exptl_crystal_density_method 'not measured'
_exptl_crystal_description block
_exptl_crystal_F_000 876
_exptl_crystal_size_max 0.33
_exptl_crystal_size_mid 0.27
_exptl_crystal_size_min 0.20
_refine_diff_density_max 0.500
_refine_diff_density_min -0.386
_refine_diff_density_rms 0.068
_refine_ls_extinction_method none
_refine_ls_goodness_of_fit_ref 1.045
_refine_ls_hydrogen_treatment constr
_refine_ls_matrix_type full
_refine_ls_number_parameters 235
_refine_ls_number_reflns 2897
_refine_ls_number_restraints 0
_refine_ls_restrained_S_all 1.045
_refine_ls_R_factor_all 0.0504
_refine_ls_R_factor_gt 0.0353
_refine_ls_shift/su_max 0.001
_refine_ls_shift/su_mean 0.000
_refine_ls_structure_factor_coef Fsqd
_refine_ls_weighting_details 'calc w=1/[\s^2^(Fo^2^)+(0.0462P)^2^+0.6572P] where P=(Fo^2^+2Fc^2^)/3'
_refine_ls_weighting_scheme calc
_refine_ls_wR_factor_gt 0.0848
_refine_ls_wR_factor_ref 0.0930
_reflns_number_gt 2306
_reflns_number_total 2897
_reflns_threshold_expression >2sigma(I)
_cod_data_source_file b822083b.txt
_cod_data_source_block compound5
_cod_depositor_comments
;
The following automatic conversions were performed:
'_symmetry_cell_setting' value 'Monoclinic' changed to 'monoclinic'
according to '/home/saulius/struct/CIF-dictionaries/cif_core.dic'
dictionary named 'cif_core.dic' version 2.4.1 from
2010-06-29.

'_refine_ls_hydrogen_treatment' value 'CONSTR' changed to
'constr' according to '/home/saulius/struct/CIF-dictionaries/cif_core.dic'
dictionary named 'cif_core.dic' version 2.4.1 from 2010-06-29.

Automatic conversion script
Id: cif_fix_enum 1527 2010-12-29 10:47:43Z saulius 
;
_cod_original_sg_symbol_H-M P2(1)/c
_cod_database_code 7001638

loop_
_symmetry_equiv_pos_as_xyz
'x, y, z'
'-x, y+1/2, -z+1/2'
'-x, -y, -z'
'x, -y-1/2, z-1/2'

loop_
_atom_site_label
_atom_site_type_symbol
_atom_site_fract_x
_atom_site_fract_y
_atom_site_fract_z
_atom_site_U_iso_or_equiv
_atom_site_adp_type
_atom_site_occupancy
_atom_site_symmetry_multiplicity
_atom_site_calc_flag
_atom_site_refinement_flags
_atom_site_disorder_assembly
_atom_site_disorder_group
Co1 Co 0.68861(4) 0.18074(4) 0.04111(2) 0.02861(14) Uani 1 1 d . . .
S1 S 0.53203(7) -0.10090(7) 0.11268(4) 0.0300(2) Uani 1 1 d . . .
O1 O 0.6355(2) -0.0306(2) 0.07551(14) 0.0399(5) Uani 1 1 d . . .
O6 O 0.5904(2) -0.1773(2) 0.18644(13) 0.0450(6) Uani 1 1 d . . .
O4 O 0.4612(2) -0.2099(2) 0.05719(13) 0.0356(5) Uani 1 1 d . . .
O5 O 0.43872(19) 0.0123(2) 0.13379(13) 0.0358(5) Uani 1 1 d . . .
N2 N 0.7568(2) 0.4024(3) 0.03306(15) 0.0305(6) Uani 1 1 d . . .
N1 N 0.8745(2) 0.1765(2) 0.11685(15) 0.0314(6) Uani 1 1 d . . .
N4 N 1.2459(2) 0.5127(3) 0.20283(16) 0.0380(6) Uani 1 1 d . . .
H4D H 1.3061 0.4617 0.2316 0.046 Uiso 1 1 calc R . .
N3 N 1.1437(3) 0.7063(3) 0.13927(16) 0.0387(6) Uani 1 1 d . . .
C1 C 0.6915(3) 0.5151(3) -0.00614(19) 0.0361(7) Uani 1 1 d . . .
H1 H 0.6093 0.4973 -0.0361 0.043 Uiso 1 1 calc R . .
C2 C 0.7417(3) 0.6576(3) -0.0039(2) 0.0388(8) Uani 1 1 d . . .
H2 H 0.6926 0.7335 -0.0309 0.047 Uiso 1 1 calc R . .
C3 C 0.8638(3) 0.6857(3) 0.03832(19) 0.0347(7) Uani 1 1 d . . .
H3 H 0.8992 0.7801 0.0389 0.042 Uiso 1 1 calc R . .
C4 C 0.9352(3) 0.5706(3) 0.08077(17) 0.0290(6) Uani 1 1 d . . .
C5 C 1.0638(3) 0.5819(3) 0.12628(18) 0.0308(7) Uani 1 1 d . . .
C7 C 1.1260(3) 0.4633(3) 0.16580(18) 0.0311(7) Uani 1 1 d . . .
C8 C 1.0681(3) 0.3195(3) 0.16539(18) 0.0298(7) Uani 1 1 d . . .
C9 C 1.1263(3) 0.1939(3) 0.2051(2) 0.0376(7) Uani 1 1 d . . .
H9 H 1.2097 0.1992 0.2354 0.045 Uiso 1 1 calc R . .
C10 C 1.0585(3) 0.0639(3) 0.1984(2) 0.0397(8) Uani 1 1 d . . .
H10 H 1.0960 -0.0210 0.2232 0.048 Uiso 1 1 calc R . .
C11 C 0.9329(3) 0.0598(3) 0.15409(19) 0.0358(7) Uani 1 1 d . . .
H11 H 0.8875 -0.0292 0.1504 0.043 Uiso 1 1 calc R . .
C12 C 0.9416(3) 0.3063(3) 0.12110(17) 0.0286(6) Uani 1 1 d . . .
C13 C 0.8761(3) 0.4301(3) 0.07732(17) 0.0274(6) Uani 1 1 d . . .
C6 C 1.2505(3) 0.6572(4) 0.1851(2) 0.0425(8) Uani 1 1 d . . .
H6 H 1.3223 0.7169 0.2034 0.051 Uiso 1 1 calc R . .
O3 O 0.7945(2) 0.0651(2) -0.03948(13) 0.0398(5) Uani 1 1 d . . .
H3C H 0.7426 0.0209 -0.0731 0.060 Uiso 1 1 d R . .
H3B H 0.8371 0.1274 -0.0617 0.060 Uiso 1 1 d R . .
O2 O 0.5750(2) 0.2637(3) 0.12145(15) 0.0540(7) Uani 1 1 d . . .
H2C H 0.5250 0.1993 0.1326 0.081 Uiso 1 1 d R . .
H2B H 0.5768 0.3378 0.1491 0.081 Uiso 1 1 d R . .
O7 O 0.5866(3) 0.5147(3) 0.20115(16) 0.0712(9) Uani 1 1 d . . .
H7B H 0.5835 0.5074 0.2500 0.107 Uiso 1 1 d R . .
H7C H 0.5899 0.6003 0.1866 0.107 Uiso 1 1 d R . .

loop_
_atom_site_aniso_label
_atom_site_aniso_U_11
_atom_site_aniso_U_22
_atom_site_aniso_U_33
_atom_site_aniso_U_23
_atom_site_aniso_U_13
_atom_site_aniso_U_12
Co1 0.0284(2) 0.0230(2) 0.0326(2) -0.00178(17) -0.00088(17) -0.00489(16)
S1 0.0313(4) 0.0228(4) 0.0329(4) 0.0013(3) -0.0037(3) -0.0050(3)
O1 0.0353(12) 0.0271(10) 0.0584(15) 0.0012(10) 0.0108(11) -0.0038(9)
O6 0.0571(15) 0.0333(12) 0.0384(13) 0.0063(10) -0.0120(11) -0.0045(10)
O4 0.0360(12) 0.0253(10) 0.0414(13) -0.0053(9) -0.0064(10) -0.0037(9)
O5 0.0352(12) 0.0285(11) 0.0430(13) -0.0061(9) 0.0039(10) -0.0027(9)
N2 0.0289(14) 0.0277(13) 0.0330(14) 0.0004(11) -0.0005(11) -0.0023(10)
N1 0.0357(14) 0.0231(12) 0.0340(14) 0.0007(11) 0.0014(11) -0.0030(10)
N4 0.0337(15) 0.0363(14) 0.0398(16) 0.0025(12) -0.0073(12) -0.0048(12)
N3 0.0420(16) 0.0311(14) 0.0409(16) -0.0015(12) -0.0002(13) -0.0126(12)
C1 0.0323(17) 0.0323(16) 0.0415(19) 0.0044(14) -0.0013(14) 0.0017(13)
C2 0.0395(19) 0.0296(16) 0.045(2) 0.0057(15) -0.0009(15) 0.0053(14)
C3 0.0412(18) 0.0226(14) 0.0395(18) -0.0028(13) 0.0040(15) -0.0017(13)
C4 0.0348(17) 0.0252(14) 0.0268(16) -0.0027(12) 0.0041(13) -0.0017(12)
C5 0.0344(17) 0.0267(15) 0.0303(16) -0.0020(13) 0.0023(13) -0.0069(12)
C7 0.0297(16) 0.0325(15) 0.0300(16) -0.0022(13) 0.0008(13) -0.0067(13)
C8 0.0304(16) 0.0286(15) 0.0290(16) -0.0033(13) 0.0001(13) -0.0020(12)
C9 0.0322(17) 0.0372(17) 0.0405(19) 0.0028(14) -0.0029(14) 0.0031(14)
C10 0.0441(19) 0.0302(16) 0.043(2) 0.0036(14) 0.0020(16) 0.0041(14)
C11 0.0435(19) 0.0242(15) 0.0387(18) 0.0008(13) 0.0034(15) -0.0038(13)
C12 0.0328(16) 0.0258(14) 0.0263(15) -0.0027(12) 0.0022(13) -0.0027(12)
C13 0.0288(15) 0.0246(14) 0.0275(16) -0.0007(12) 0.0010(12) -0.0029(12)
C6 0.041(2) 0.0402(18) 0.043(2) -0.0035(15) -0.0047(16) -0.0178(15)
O3 0.0408(13) 0.0357(12) 0.0418(13) -0.0004(10) 0.0036(10) -0.0052(10)
O2 0.0692(17) 0.0327(12) 0.0667(17) -0.0162(12) 0.0314(14) -0.0159(12)
O7 0.135(3) 0.0316(13) 0.0512(17) -0.0070(12) 0.0283(17) -0.0145(15)

loop_
_atom_type_symbol
_atom_type_description
_atom_type_scat_dispersion_real
_atom_type_scat_dispersion_imag
_atom_type_scat_source
C C 0.0033 0.0016 'International Tables Vol C Tables 4.2.6.8 and 6.1.1.4'
H H 0.0000 0.0000 'International Tables Vol C Tables 4.2.6.8 and 6.1.1.4'
N N 0.0061 0.0033 'International Tables Vol C Tables 4.2.6.8 and 6.1.1.4'
O O 0.0106 0.0060 'International Tables Vol C Tables 4.2.6.8 and 6.1.1.4'
S S 0.1246 0.1234 'International Tables Vol C Tables 4.2.6.8 and 6.1.1.4'
Co Co 0.3494 0.9721 'International Tables Vol C Tables 4.2.6.8 and 6.1.1.4'

loop_
_geom_angle_atom_site_label_1
_geom_angle_atom_site_label_2
_geom_angle_atom_site_label_3
_geom_angle
_geom_angle_site_symmetry_1
_geom_angle_site_symmetry_3
_geom_angle_publ_flag
O2 Co1 O4 92.80(10) . 3_655 ?
O2 Co1 O1 87.22(9) . . ?
O4 Co1 O1 98.13(8) 3_655 . ?
O2 Co1 N1 99.42(10) . . ?
O4 Co1 N1 163.27(9) 3_655 . ?
O1 Co1 N1 93.87(9) . . ?
O2 Co1 N2 85.75(9) . . ?
O4 Co1 N2 92.31(8) 3_655 . ?
O1 Co1 N2 167.69(9) . . ?
N1 Co1 N2 77.35(9) . . ?
O2 Co1 O3 171.96(8) . . ?
O4 Co1 O3 86.93(8) 3_655 . ?
O1 Co1 O3 84.86(8) . . ?
N1 Co1 O3 82.55(9) . . ?
N2 Co1 O3 102.29(9) . . ?
O1 S1 O6 109.78(14) . . ?
O1 S1 O4 109.98(13) . . ?
O6 S1 O4 108.52(12) . . ?
O1 S1 O5 110.16(12) . . ?
O6 S1 O5 108.51(14) . . ?
O4 S1 O5 109.87(12) . . ?
S1 O1 Co1 138.94(13) . . ?
S1 O4 Co1 130.35(12) . 3_655 ?
C1 N2 C13 118.1(2) . . ?
C1 N2 Co1 127.1(2) . . ?
C13 N2 Co1 114.68(18) . . ?
C11 N1 C12 118.4(3) . . ?
C11 N1 Co1 126.7(2) . . ?
C12 N1 Co1 114.70(19) . . ?
C6 N4 C7 106.1(3) . . ?
C6 N4 H4D 127.0 . . ?
C7 N4 H4D 127.0 . . ?
C6 N3 C5 103.7(3) . . ?
N2 C1 C2 122.6(3) . . ?
N2 C1 H1 118.7 . . ?
C2 C1 H1 118.7 . . ?
C3 C2 C1 119.7(3) . . ?
C3 C2 H2 120.1 . . ?
C1 C2 H2 120.1 . . ?
C2 C3 C4 119.4(3) . . ?
C2 C3 H3 120.3 . . ?
C4 C3 H3 120.3 . . ?
C3 C4 C13 117.5(3) . . ?
C3 C4 C5 126.0(3) . . ?
C13 C4 C5 116.5(3) . . ?
C7 C5 N3 109.8(3) . . ?
C7 C5 C4 122.0(3) . . ?
N3 C5 C4 128.2(3) . . ?
N4 C7 C5 106.6(3) . . ?
N4 C7 C8 130.2(3) . . ?
C5 C7 C8 123.3(3) . . ?
C12 C8 C9 118.4(3) . . ?
C12 C8 C7 115.6(3) . . ?
C9 C8 C7 126.0(3) . . ?
C10 C9 C8 119.0(3) . . ?
C10 C9 H9 120.5 . . ?
C8 C9 H9 120.5 . . ?
C9 C10 C11 119.3(3) . . ?
C9 C10 H10 120.4 . . ?
C11 C10 H10 120.4 . . ?
N1 C11 C10 123.3(3) . . ?
N1 C11 H11 118.4 . . ?
C10 C11 H11 118.4 . . ?
N1 C12 C8 121.6(3) . . ?
N1 C12 C13 116.8(2) . . ?
C8 C12 C13 121.6(3) . . ?
N2 C13 C4 122.6(3) . . ?
N2 C13 C12 116.4(2) . . ?
C4 C13 C12 121.0(3) . . ?
N3 C6 N4 113.8(3) . . ?
N3 C6 H6 123.1 . . ?
N4 C6 H6 123.1 . . ?
Co1 O3 H3C 109.5 . . ?
Co1 O3 H3B 108.0 . . ?
H3C O3 H3B 110.6 . . ?
Co1 O2 H2C 109.4 . . ?
Co1 O2 H2B 135.2 . . ?
H2C O2 H2B 114.4 . . ?
H7B O7 H7C 112.5 . . ?

loop_
_geom_bond_atom_site_label_1
_geom_bond_atom_site_label_2
_geom_bond_distance
_geom_bond_site_symmetry_2
_geom_bond_publ_flag
Co1 O2 2.067(2) . ?
Co1 O4 2.097(2) 3_655 ?
Co1 O1 2.100(2) . ?
Co1 N1 2.130(2) . ?
Co1 N2 2.140(2) . ?
Co1 O3 2.147(2) . ?
S1 O1 1.466(2) . ?
S1 O6 1.467(2) . ?
S1 O4 1.473(2) . ?
S1 O5 1.488(2) . ?
O4 Co1 2.097(2) 3_655 ?
N2 C1 1.340(4) . ?
N2 C13 1.358(4) . ?
N1 C11 1.325(4) . ?
N1 C12 1.361(3) . ?
N4 C6 1.347(4) . ?
N4 C7 1.370(4) . ?
N4 H4D 0.8600 . ?
N3 C6 1.319(4) . ?
N3 C5 1.394(4) . ?
C1 C2 1.390(4) . ?
C1 H1 0.9300 . ?
C2 C3 1.369(4) . ?
C2 H2 0.9300 . ?
C3 C4 1.406(4) . ?
C3 H3 0.9300 . ?
C4 C13 1.409(4) . ?
C4 C5 1.428(4) . ?
C5 C7 1.370(4) . ?
C7 C8 1.434(4) . ?
C8 C12 1.403(4) . ?
C8 C9 1.406(4) . ?
C9 C10 1.366(4) . ?
C9 H9 0.9300 . ?
C10 C11 1.390(4) . ?
C10 H10 0.9300 . ?
C11 H11 0.9300 . ?
C12 C13 1.451(4) . ?
C6 H6 0.9300 . ?
O3 H3C 0.8200 . ?
O3 H3B 0.8387 . ?
O2 H2C 0.8200 . ?
O2 H2B 0.8165 . ?
O7 H7B 0.8327 . ?
O7 H7C 0.8159 . ?

loop_
_geom_torsion_atom_site_label_1
_geom_torsion_atom_site_label_2
_geom_torsion_atom_site_label_3
_geom_torsion_atom_site_label_4
_geom_torsion
_geom_torsion_site_symmetry_1
_geom_torsion_site_symmetry_2
_geom_torsion_site_symmetry_3
_geom_torsion_site_symmetry_4
_geom_torsion_publ_flag
O6 S1 O1 Co1 -121.2(2) . . . . ?
O4 S1 O1 Co1 119.5(2) . . . . ?
O5 S1 O1 Co1 -1.7(3) . . . . ?
O2 Co1 O1 S1 21.2(2) . . . . ?
O4 Co1 O1 S1 -71.2(2) 3_655 . . . ?
N1 Co1 O1 S1 120.5(2) . . . . ?
N2 Co1 O1 S1 76.5(5) . . . . ?
O3 Co1 O1 S1 -157.4(2) . . . . ?
O1 S1 O4 Co1 -80.49(19) . . . 3_655 ?
O6 S1 O4 Co1 159.41(16) . . . 3_655 ?
O5 S1 O4 Co1 40.9(2) . . . 3_655 ?
O2 Co1 N2 C1 -75.2(3) . . . . ?
O4 Co1 N2 C1 17.4(3) 3_655 . . . ?
O1 Co1 N2 C1 -130.6(4) . . . . ?
N1 Co1 N2 C1 -175.9(3) . . . . ?
O3 Co1 N2 C1 104.8(3) . . . . ?
O2 Co1 N2 C13 100.3(2) . . . . ?
O4 Co1 N2 C13 -167.1(2) 3_655 . . . ?
O1 Co1 N2 C13 44.9(5) . . . . ?
N1 Co1 N2 C13 -0.4(2) . . . . ?
O3 Co1 N2 C13 -79.7(2) . . . . ?
O2 Co1 N1 C11 100.5(3) . . . . ?
O4 Co1 N1 C11 -123.1(3) 3_655 . . . ?
O1 Co1 N1 C11 12.7(3) . . . . ?
N2 Co1 N1 C11 -176.1(3) . . . . ?
O3 Co1 N1 C11 -71.6(3) . . . . ?
O2 Co1 N1 C12 -84.8(2) . . . . ?
O4 Co1 N1 C12 51.6(4) 3_655 . . . ?
O1 Co1 N1 C12 -172.6(2) . . . . ?
N2 Co1 N1 C12 -1.3(2) . . . . ?
O3 Co1 N1 C12 103.1(2) . . . . ?
C13 N2 C1 C2 0.8(5) . . . . ?
Co1 N2 C1 C2 176.1(2) . . . . ?
N2 C1 C2 C3 1.5(5) . . . . ?
C1 C2 C3 C4 -1.9(5) . . . . ?
C2 C3 C4 C13 0.1(4) . . . . ?
C2 C3 C4 C5 178.9(3) . . . . ?
C6 N3 C5 C7 0.6(4) . . . . ?
C6 N3 C5 C4 179.7(3) . . . . ?
C3 C4 C5 C7 -180.0(3) . . . . ?
C13 C4 C5 C7 -1.1(4) . . . . ?
C3 C4 C5 N3 1.1(5) . . . . ?
C13 C4 C5 N3 179.9(3) . . . . ?
C6 N4 C7 C5 0.6(3) . . . . ?
C6 N4 C7 C8 -178.9(3) . . . . ?
N3 C5 C7 N4 -0.8(3) . . . . ?
C4 C5 C7 N4 -179.9(3) . . . . ?
N3 C5 C7 C8 178.8(3) . . . . ?
C4 C5 C7 C8 -0.4(5) . . . . ?
N4 C7 C8 C12 179.7(3) . . . . ?
C5 C7 C8 C12 0.2(4) . . . . ?
N4 C7 C8 C9 -0.1(6) . . . . ?
C5 C7 C8 C9 -179.5(3) . . . . ?
C12 C8 C9 C10 0.7(5) . . . . ?
C7 C8 C9 C10 -179.5(3) . . . . ?
C8 C9 C10 C11 -1.4(5) . . . . ?
C12 N1 C11 C10 1.0(5) . . . . ?
Co1 N1 C11 C10 175.6(2) . . . . ?
C9 C10 C11 N1 0.6(5) . . . . ?
C11 N1 C12 C8 -1.7(4) . . . . ?
Co1 N1 C12 C8 -176.9(2) . . . . ?
C11 N1 C12 C13 178.0(3) . . . . ?
Co1 N1 C12 C13 2.8(3) . . . . ?
C9 C8 C12 N1 0.9(4) . . . . ?
C7 C8 C12 N1 -178.9(3) . . . . ?
C9 C8 C12 C13 -178.8(3) . . . . ?
C7 C8 C12 C13 1.4(4) . . . . ?
C1 N2 C13 C4 -2.6(4) . . . . ?
Co1 N2 C13 C4 -178.5(2) . . . . ?
C1 N2 C13 C12 177.9(3) . . . . ?
Co1 N2 C13 C12 1.9(3) . . . . ?
C3 C4 C13 N2 2.2(4) . . . . ?
C5 C4 C13 N2 -176.8(3) . . . . ?
C3 C4 C13 C12 -178.3(3) . . . . ?
C5 C4 C13 C12 2.7(4) . . . . ?
N1 C12 C13 N2 -3.2(4) . . . . ?
C8 C12 C13 N2 176.5(3) . . . . ?
N1 C12 C13 C4 177.3(3) . . . . ?
C8 C12 C13 C4 -3.0(4) . . . . ?
C5 N3 C6 N4 -0.3(4) . . . . ?
C7 N4 C6 N3 -0.2(4) . . . . ?
